data_4310470
loop_
_publ_author_name
'Kaian Yao'
'Xin Zhang'
'Huilan Chen'
'Yuhua Mei'
'Yizhi Li'

_publ_section_title
;
 Synthesis and Crystal Structures of A New Series of Intramolecular
 Bridged Alkylcobaloxime Complexes
;
_journal_name_full 'Inorganic Chemistry'
_journal_page_first 577
_journal_page_last 583
_journal_paper_doi 10.1021/ic035147g
_journal_volume 43
_journal_year 2004
_chemical_formula_sum 'C11 H20 Br Co N4 O4'
_chemical_formula_weight 411.15
_chemical_name_systematic
; 
 ? 
;
_space_group_IT_number 19
_symmetry_cell_setting orthorhombic
_symmetry_space_group_name_Hall 'P 2ac 2ab'
_symmetry_space_group_name_H-M 'P 21 21 21'
_atom_sites_solution_hydrogens geom
_atom_sites_solution_primary direct
_atom_sites_solution_secondary difmap
_audit_creation_method SHELXL-97
_cell_angle_alpha 90.00
_cell_angle_beta 90.00
_cell_angle_gamma 90.00
_cell_formula_units_Z 4
_cell_length_a 7.2651(8)
_cell_length_b 10.4394(12)
_cell_length_c 20.293(2)
_cell_measurement_temperature 293(2)
_cell_volume 1539.1(3)
_computing_structure_refinement 'SHELXL-97 (Sheldrick, 1997)'
_computing_structure_solution 'SHELXS-97 (Sheldrick, 1990)'
_diffrn_ambient_temperature 293(2)
_diffrn_measured_fraction_theta_full 0.999
_diffrn_measured_fraction_theta_max 0.999
_diffrn_radiation_monochromator graphite
_diffrn_radiation_source 'fine-focus sealed tube'
_diffrn_radiation_type MoK\a
_diffrn_radiation_wavelength 0.71073
_diffrn_reflns_av_R_equivalents 0.0403
_diffrn_reflns_av_sigmaI/netI 0.0568
_diffrn_reflns_limit_h_max 8
_diffrn_reflns_limit_h_min -8
_diffrn_reflns_limit_k_max 12
_diffrn_reflns_limit_k_min -11
_diffrn_reflns_limit_l_max 15
_diffrn_reflns_limit_l_min -24
_diffrn_reflns_number 7689
_diffrn_reflns_theta_full 25.00
_diffrn_reflns_theta_max 25.00
_diffrn_reflns_theta_min 2.01
_exptl_absorpt_coefficient_mu 3.731
_exptl_crystal_density_diffrn 1.774
_exptl_crystal_density_method 'not measured'
_exptl_crystal_F_000 832
_refine_diff_density_max 0.702
_refine_diff_density_min -0.316
_refine_diff_density_rms 0.061
_refine_ls_abs_structure_details 'Flack H D (1983), Acta Cryst. A39, 876-881'
_refine_ls_abs_structure_Flack 0.055(12)
_refine_ls_extinction_method none
_refine_ls_goodness_of_fit_ref 0.902
_refine_ls_hydrogen_treatment mixed
_refine_ls_matrix_type full
_refine_ls_number_parameters 194
_refine_ls_number_reflns 2717
_refine_ls_number_restraints 0
_refine_ls_restrained_S_all 0.902
_refine_ls_R_factor_all 0.0463
_refine_ls_R_factor_gt 0.0356
_refine_ls_shift/su_max 0.000
_refine_ls_shift/su_mean 0.000
_refine_ls_structure_factor_coef Fsqd
_refine_ls_weighting_details 'calc w=1/[\s^2^(Fo^2^)+(0.0236P)^2^+0.0000P] where P=(Fo^2^+2Fc^2^)/3'
_refine_ls_weighting_scheme calc
_refine_ls_wR_factor_gt 0.0595
_refine_ls_wR_factor_ref 0.0613
_reflns_number_gt 2220
_reflns_number_total 2717
_reflns_threshold_expression >2sigma(I)
_cod_data_source_file ic035147gsi20031003_094513_1.cif
_cod_data_source_block for_compound2
_cod_database_code 4310470

loop_
_symmetry_equiv_pos_as_xyz
'x, y, z'
'-x+1/2, -y, z+1/2'
'-x, y+1/2, -z+1/2'
'x+1/2, -y+1/2, -z'

loop_
_atom_site_label
_atom_site_type_symbol
_atom_site_fract_x
_atom_site_fract_y
_atom_site_fract_z
_atom_site_U_iso_or_equiv
_atom_site_adp_type
_atom_site_occupancy
_atom_site_symmetry_multiplicity
_atom_site_calc_flag
_atom_site_refinement_flags
_atom_site_disorder_assembly
_atom_site_disorder_group
Br1 Br 0.92896(6) 0.48621(5) 0.08075(3) 0.05785(17) Uani 1 1 d . . .
Co1 Co 0.62615(8) 0.55683(5) 0.12875(3) 0.03744(16) Uani 1 1 d . . .
N1 N 0.6840(5) 0.7300(3) 0.12376(19) 0.0428(9) Uani 1 1 d . . .
N2 N 0.7426(5) 0.5772(3) 0.21104(18) 0.0419(9) Uani 1 1 d . . .
N3 N 0.5498(5) 0.3862(3) 0.14110(18) 0.0413(10) Uani 1 1 d . . .
N4 N 0.5177(5) 0.5266(3) 0.04545(17) 0.0414(9) Uani 1 1 d . . .
O1 O 0.5988(4) 0.8126(3) 0.07758(15) 0.0536(9) Uani 1 1 d . . .
O2 O 0.7621(4) 0.4826(3) 0.25400(14) 0.0568(9) Uani 1 1 d . . .
H2 H 0.7124 0.4053 0.2269 0.068 Uiso 1 1 d R . .
O3 O 0.5744(5) 0.3207(3) 0.19722(16) 0.0590(10) Uani 1 1 d . . .
O4 O 0.5099(5) 0.6085(3) -0.00744(16) 0.0595(10) Uani 1 1 d . . .
H4 H 0.5692 0.6866 0.0139 0.071 Uiso 1 1 d R . .
C1 C 0.8119(8) 0.9200(4) 0.1805(2) 0.0646(16) Uani 1 1 d . . .
H1A H 0.7670 0.9657 0.1427 0.097 Uiso 1 1 calc R . .
H1B H 0.9423 0.9328 0.1844 0.097 Uiso 1 1 calc R . .
H1C H 0.7517 0.9514 0.2194 0.097 Uiso 1 1 calc R . .
C2 C 0.7727(6) 0.7813(4) 0.1726(2) 0.0399(11) Uani 1 1 d . . .
C3 C 0.8208(6) 0.6884(4) 0.2225(2) 0.0406(11) Uani 1 1 d . . .
C4 C 0.9436(7) 0.7153(4) 0.2791(2) 0.0569(13) Uani 1 1 d . . .
H4A H 0.9262 0.6510 0.3123 0.085 Uiso 1 1 calc R . .
H4B H 0.9147 0.7980 0.2970 0.085 Uiso 1 1 calc R . .
H4C H 1.0694 0.7144 0.2646 0.085 Uiso 1 1 calc R . .
C5 C 0.3928(7) 0.1968(4) 0.0940(3) 0.0600(15) Uani 1 1 d . . .
H5A H 0.4261 0.1575 0.1351 0.090 Uiso 1 1 calc R . .
H5B H 0.4446 0.1487 0.0583 0.090 Uiso 1 1 calc R . .
H5C H 0.2612 0.1984 0.0899 0.090 Uiso 1 1 calc R . .
C6 C 0.4654(6) 0.3310(4) 0.0922(2) 0.0428(12) Uani 1 1 d . . .
C7 C 0.4460(7) 0.4147(4) 0.0352(2) 0.0448(12) Uani 1 1 d . . .
C8 C 0.3580(8) 0.3740(5) -0.0271(2) 0.0718(16) Uani 1 1 d . . .
H8A H 0.2354 0.4081 -0.0292 0.108 Uiso 1 1 calc R . .
H8B H 0.3530 0.2822 -0.0288 0.108 Uiso 1 1 calc R . .
H8C H 0.4284 0.4054 -0.0637 0.108 Uiso 1 1 calc R . .
C9 C 0.4127(7) 0.8428(4) 0.1047(3) 0.0606(15) Uani 1 1 d . . .
H9A H 0.3482 0.8983 0.0741 0.073 Uiso 1 1 calc R . .
H9B H 0.4268 0.8889 0.1459 0.073 Uiso 1 1 calc R . .
C10 C 0.2991(6) 0.7253(4) 0.1166(2) 0.0494(13) Uani 1 1 d . . .
H10A H 0.2735 0.6858 0.0743 0.059 Uiso 1 1 calc R . .
H10B H 0.1822 0.7517 0.1352 0.059 Uiso 1 1 calc R . .
C11 C 0.3820(6) 0.6243(4) 0.1614(2) 0.0421(11) Uani 1 1 d . . .
H11A H 0.2963 0.5534 0.1652 0.051 Uiso 1 1 calc R . .
H11B H 0.3988 0.6606 0.2049 0.051 Uiso 1 1 calc R . .

loop_
_atom_site_aniso_label
_atom_site_aniso_U_11
_atom_site_aniso_U_22
_atom_site_aniso_U_33
_atom_site_aniso_U_23
_atom_site_aniso_U_13
_atom_site_aniso_U_12
Br1 0.0446(3) 0.0613(3) 0.0677(3) -0.0170(3) 0.0065(3) -0.0036(3)
Co1 0.0395(3) 0.0335(3) 0.0393(3) 0.0001(3) -0.0011(3) -0.0034(3)
N1 0.050(3) 0.040(2) 0.039(2) 0.004(2) -0.003(2) 0.0006(18)
N2 0.042(2) 0.034(2) 0.049(2) 0.005(2) 0.003(2) 0.0020(18)
N3 0.044(2) 0.036(2) 0.044(2) 0.002(2) 0.000(2) -0.0031(19)
N4 0.043(2) 0.042(2) 0.039(2) 0.004(2) 0.0000(18) -0.0048(18)
O1 0.066(2) 0.0412(17) 0.054(2) 0.0104(17) -0.013(2) -0.0079(17)
O2 0.069(2) 0.0456(19) 0.056(2) 0.0084(18) -0.0174(18) -0.0008(18)
O3 0.074(3) 0.0434(17) 0.059(2) 0.0169(17) -0.008(2) -0.0124(19)
O4 0.070(3) 0.057(2) 0.051(2) 0.0076(18) -0.0150(19) -0.0184(18)
C1 0.082(4) 0.041(3) 0.071(4) 0.004(3) -0.009(3) -0.010(3)
C2 0.041(3) 0.033(3) 0.046(3) -0.002(2) -0.003(3) -0.001(2)
C3 0.038(3) 0.044(3) 0.040(3) 0.000(2) 0.003(2) 0.002(2)
C4 0.054(3) 0.062(3) 0.055(3) 0.004(3) -0.008(3) -0.010(3)
C5 0.062(4) 0.039(3) 0.079(4) -0.008(3) 0.002(3) -0.012(3)
C6 0.038(3) 0.037(3) 0.053(3) -0.004(3) 0.008(3) -0.003(2)
C7 0.040(3) 0.050(3) 0.044(3) -0.008(3) 0.001(3) 0.000(2)
C8 0.074(4) 0.077(4) 0.064(4) -0.010(3) -0.018(3) -0.011(3)
C9 0.055(4) 0.049(3) 0.078(4) 0.010(3) -0.005(3) 0.011(3)
C10 0.046(3) 0.038(3) 0.065(3) -0.001(3) 0.002(3) -0.002(2)
C11 0.040(3) 0.037(2) 0.049(3) -0.001(2) 0.007(3) -0.001(2)

loop_
_atom_type_symbol
_atom_type_description
_atom_type_scat_dispersion_real
_atom_type_scat_dispersion_imag
_atom_type_scat_source
C C 0.0033 0.0016 'International Tables Vol C Tables 4.2.6.8 and 6.1.1.4'
H H 0.0000 0.0000 'International Tables Vol C Tables 4.2.6.8 and 6.1.1.4'
N N 0.0061 0.0033 'International Tables Vol C Tables 4.2.6.8 and 6.1.1.4'
O O 0.0106 0.0060 'International Tables Vol C Tables 4.2.6.8 and 6.1.1.4'
Co Co 0.3494 0.9721 'International Tables Vol C Tables 4.2.6.8 and 6.1.1.4'
Br Br -0.2901 2.4595 'International Tables Vol C Tables 4.2.6.8 and 6.1.1.4'

loop_
_geom_angle_atom_site_label_1
_geom_angle_atom_site_label_2
_geom_angle_atom_site_label_3
_geom_angle
_geom_angle_site_symmetry_1
_geom_angle_site_symmetry_3
_geom_angle_publ_flag
N1 Co1 N3 173.81(16) . . ?
N1 Co1 N2 80.63(16) . . ?
N3 Co1 N2 96.95(16) . . ?
N1 Co1 N4 101.98(16) . . ?
N3 Co1 N4 80.71(16) . . ?
N2 Co1 N4 176.38(15) . . ?
N1 Co1 C11 82.95(16) . . ?
N3 Co1 C11 91.56(16) . . ?
N2 Co1 C11 93.70(16) . . ?
N4 Co1 C11 89.14(16) . . ?
N1 Co1 Br1 93.81(11) . . ?
N3 Co1 Br1 91.84(11) . . ?
N2 Co1 Br1 89.07(11) . . ?
N4 Co1 Br1 88.25(11) . . ?
C11 Co1 Br1 175.33(12) . . ?
C2 N1 O1 118.1(3) . . ?
C2 N1 Co1 118.1(3) . . ?
O1 N1 Co1 122.0(3) . . ?
C3 N2 O2 119.8(4) . . ?
C3 N2 Co1 116.8(3) . . ?
O2 N2 Co1 123.2(3) . . ?
C6 N3 O3 119.0(3) . . ?
C6 N3 Co1 117.1(3) . . ?
O3 N3 Co1 123.8(3) . . ?
C7 N4 O4 114.8(4) . . ?
C7 N4 Co1 117.5(3) . . ?
O4 N4 Co1 127.7(3) . . ?
N1 O1 C9 106.2(3) . . ?
N2 O2 H2 101.1 . . ?
N3 O3 H2 97.6 . . ?
N4 O4 H4 98.6 . . ?
C2 C1 H1A 109.5 . . ?
C2 C1 H1B 109.5 . . ?
H1A C1 H1B 109.5 . . ?
C2 C1 H1C 109.5 . . ?
H1A C1 H1C 109.5 . . ?
H1B C1 H1C 109.5 . . ?
N1 C2 C3 112.2(4) . . ?
N1 C2 C1 125.4(4) . . ?
C3 C2 C1 122.3(4) . . ?
N2 C3 C2 111.5(4) . . ?
N2 C3 C4 124.4(4) . . ?
C2 C3 C4 124.1(4) . . ?
C3 C4 H4A 109.5 . . ?
C3 C4 H4B 109.5 . . ?
H4A C4 H4B 109.5 . . ?
C3 C4 H4C 109.5 . . ?
H4A C4 H4C 109.5 . . ?
H4B C4 H4C 109.5 . . ?
C6 C5 H5A 109.5 . . ?
C6 C5 H5B 109.5 . . ?
H5A C5 H5B 109.5 . . ?
C6 C5 H5C 109.5 . . ?
H5A C5 H5C 109.5 . . ?
H5B C5 H5C 109.5 . . ?
N3 C6 C7 112.7(4) . . ?
N3 C6 C5 124.1(4) . . ?
C7 C6 C5 123.1(4) . . ?
N4 C7 C6 111.9(4) . . ?
N4 C7 C8 124.8(4) . . ?
C6 C7 C8 123.3(4) . . ?
C7 C8 H8A 109.5 . . ?
C7 C8 H8B 109.5 . . ?
H8A C8 H8B 109.5 . . ?
C7 C8 H8C 109.5 . . ?
H8A C8 H8C 109.5 . . ?
H8B C8 H8C 109.5 . . ?
O1 C9 C10 112.6(3) . . ?
O1 C9 H9A 109.1 . . ?
C10 C9 H9A 109.1 . . ?
O1 C9 H9B 109.1 . . ?
C10 C9 H9B 109.1 . . ?
H9A C9 H9B 107.8 . . ?
C9 C10 C11 116.6(4) . . ?
C9 C10 H10A 108.2 . . ?
C11 C10 H10A 108.2 . . ?
C9 C10 H10B 108.2 . . ?
C11 C10 H10B 108.2 . . ?
H10A C10 H10B 107.3 . . ?
C10 C11 Co1 113.2(3) . . ?
C10 C11 H11A 108.9 . . ?
Co1 C11 H11A 108.9 . . ?
C10 C11 H11B 108.9 . . ?
Co1 C11 H11B 108.9 . . ?
H11A C11 H11B 107.7 . . ?

loop_
_geom_bond_atom_site_label_1
_geom_bond_atom_site_label_2
_geom_bond_distance
_geom_bond_site_symmetry_2
_geom_bond_publ_flag
Br1 Co1 2.5163(8) . ?
Co1 N1 1.859(3) . ?
Co1 N3 1.883(3) . ?
Co1 N2 1.884(4) . ?
Co1 N4 1.892(4) . ?
Co1 C11 2.020(4) . ?
N1 C2 1.298(5) . ?
N1 O1 1.416(4) . ?
N2 C3 1.313(5) . ?
N2 O2 1.324(4) . ?
N3 C6 1.301(5) . ?
N3 O3 1.341(4) . ?
N4 C7 1.297(5) . ?
N4 O4 1.373(4) . ?
O1 C9 1.494(5) . ?
O2 H2 1.0421 . ?
O3 H2 1.4654 . ?
O4 H4 1.0186 . ?
C1 C2 1.484(6) . ?
C1 H1A 0.9600 . ?
C1 H1B 0.9600 . ?
C1 H1C 0.9600 . ?
C2 C3 1.444(6) . ?
C3 C4 1.482(6) . ?
C4 H4A 0.9600 . ?
C4 H4B 0.9600 . ?
C4 H4C 0.9600 . ?
C5 C6 1.497(5) . ?
C5 H5A 0.9600 . ?
C5 H5B 0.9600 . ?
C5 H5C 0.9600 . ?
C6 C7 1.457(6) . ?
C7 C8 1.478(6) . ?
C8 H8A 0.9600 . ?
C8 H8B 0.9600 . ?
C8 H8C 0.9600 . ?
C9 C10 1.498(6) . ?
C9 H9A 0.9700 . ?
C9 H9B 0.9700 . ?
C10 C11 1.516(5) . ?
C10 H10A 0.9700 . ?
C10 H10B 0.9700 . ?
C11 H11A 0.9700 . ?
C11 H11B 0.9700 . ?

loop_
_geom_torsion_atom_site_label_1
_geom_torsion_atom_site_label_2
_geom_torsion_atom_site_label_3
_geom_torsion_atom_site_label_4
_geom_torsion
_geom_torsion_site_symmetry_1
_geom_torsion_site_symmetry_2
_geom_torsion_site_symmetry_3
_geom_torsion_site_symmetry_4
_geom_torsion_publ_flag
N3 Co1 N1 C2 69.0(17) . . . . ?
N2 Co1 N1 C2 1.6(3) . . . . ?
N4 Co1 N1 C2 -175.8(3) . . . . ?
C11 Co1 N1 C2 96.6(4) . . . . ?
Br1 Co1 N1 C2 -86.8(3) . . . . ?
N3 Co1 N1 O1 -95.7(16) . . . . ?
N2 Co1 N1 O1 -163.0(3) . . . . ?
N4 Co1 N1 O1 19.5(3) . . . . ?
C11 Co1 N1 O1 -68.1(3) . . . . ?
Br1 Co1 N1 O1 108.5(3) . . . . ?
N1 Co1 N2 C3 -6.8(3) . . . . ?
N3 Co1 N2 C3 178.9(3) . . . . ?
N4 Co1 N2 C3 129(2) . . . . ?
C11 Co1 N2 C3 -89.0(3) . . . . ?
Br1 Co1 N2 C3 87.2(3) . . . . ?
N1 Co1 N2 O2 179.3(3) . . . . ?
N3 Co1 N2 O2 5.0(3) . . . . ?
N4 Co1 N2 O2 -44(3) . . . . ?
C11 Co1 N2 O2 97.1(3) . . . . ?
Br1 Co1 N2 O2 -86.7(3) . . . . ?
N1 Co1 N3 C6 116.0(15) . . . . ?
N2 Co1 N3 C6 -177.5(3) . . . . ?
N4 Co1 N3 C6 -0.3(3) . . . . ?
C11 Co1 N3 C6 88.6(3) . . . . ?
Br1 Co1 N3 C6 -88.2(3) . . . . ?
N1 Co1 N3 O3 -62.7(17) . . . . ?
N2 Co1 N3 O3 3.8(4) . . . . ?
N4 Co1 N3 O3 -179.0(4) . . . . ?
C11 Co1 N3 O3 -90.1(3) . . . . ?
Br1 Co1 N3 O3 93.1(3) . . . . ?
N1 Co1 N4 C7 -174.0(3) . . . . ?
N3 Co1 N4 C7 0.3(3) . . . . ?
N2 Co1 N4 C7 50(3) . . . . ?
C11 Co1 N4 C7 -91.4(3) . . . . ?
Br1 Co1 N4 C7 92.5(3) . . . . ?
N1 Co1 N4 O4 8.3(4) . . . . ?
N3 Co1 N4 O4 -177.4(4) . . . . ?
N2 Co1 N4 O4 -127(2) . . . . ?
C11 Co1 N4 O4 90.9(3) . . . . ?
Br1 Co1 N4 O4 -85.2(3) . . . . ?
C2 N1 O1 C9 -86.5(4) . . . . ?
Co1 N1 O1 C9 78.1(4) . . . . ?
O1 N1 C2 C3 168.5(3) . . . . ?
Co1 N1 C2 C3 3.2(5) . . . . ?
O1 N1 C2 C1 -7.6(7) . . . . ?
Co1 N1 C2 C1 -172.8(4) . . . . ?
O2 N2 C3 C2 -175.8(3) . . . . ?
Co1 N2 C3 C2 10.1(5) . . . . ?
O2 N2 C3 C4 4.4(6) . . . . ?
Co1 N2 C3 C4 -169.7(3) . . . . ?
N1 C2 C3 N2 -8.4(6) . . . . ?
C1 C2 C3 N2 167.8(4) . . . . ?
N1 C2 C3 C4 171.3(4) . . . . ?
C1 C2 C3 C4 -12.5(7) . . . . ?
O3 N3 C6 C7 179.0(4) . . . . ?
Co1 N3 C6 C7 0.2(5) . . . . ?
O3 N3 C6 C5 -0.2(6) . . . . ?
Co1 N3 C6 C5 -178.9(3) . . . . ?
O4 N4 C7 C6 177.7(3) . . . . ?
Co1 N4 C7 C6 -0.3(5) . . . . ?
O4 N4 C7 C8 -1.1(6) . . . . ?
Co1 N4 C7 C8 -179.2(4) . . . . ?
N3 C6 C7 N4 0.1(6) . . . . ?
C5 C6 C7 N4 179.2(4) . . . . ?
N3 C6 C7 C8 179.0(4) . . . . ?
C5 C6 C7 C8 -1.9(7) . . . . ?
N1 O1 C9 C10 -57.8(5) . . . . ?
O1 C9 C10 C11 56.4(6) . . . . ?
C9 C10 C11 Co1 -58.7(5) . . . . ?
N1 Co1 C11 C10 51.3(3) . . . . ?
N3 Co1 C11 C10 -131.6(3) . . . . ?
N2 Co1 C11 C10 131.3(3) . . . . ?
N4 Co1 C11 C10 -50.9(3) . . . . ?
Br1 Co1 C11 C10 5.1(18) . . . . ?
